data_4308484
loop_
_publ_author_name
'Eun Young Choi'
'Young-Uk Kwon'

_publ_section_title
;
Diversification of Hydrothermal Reaction Products Induced by Naphthalene
Molecules
;
_journal_name_full 'Inorganic Chemistry'
_journal_page_first 538
_journal_page_last 545
_journal_paper_doi 10.1021/ic049030j
_journal_volume 44
_journal_year 2005
_chemical_formula_sum 'C96 H64 N12 Ni4 O28'
_chemical_formula_weight 2068.43
_space_group_IT_number 15
_symmetry_cell_setting monoclinic
_symmetry_space_group_name_Hall '-C 2yc'
_symmetry_space_group_name_H-M 'C 1 2/c 1'
_atom_sites_solution_hydrogens geom
_atom_sites_solution_primary direct
_atom_sites_solution_secondary difmap
_audit_creation_method SHELXL-97
_cell_angle_alpha 90.00
_cell_angle_beta 99.314(3)
_cell_angle_gamma 90.00
_cell_formula_units_Z 4
_cell_length_a 22.500(3)
_cell_length_b 20.053(3)
_cell_length_c 19.625(3)
_cell_measurement_temperature 173(2)
_cell_volume 8738(2)
_computing_structure_refinement 'SHELXL-97 (Sheldrick, 1997)'
_computing_structure_solution 'SHELXS-97 (Sheldrick, 1990)'
_diffrn_ambient_temperature 173(2)
_diffrn_measured_fraction_theta_full 0.917
_diffrn_measured_fraction_theta_max 0.917
_diffrn_radiation_monochromator graphite
_diffrn_radiation_source 'fine-focus sealed tube'
_diffrn_radiation_type MoK\a
_diffrn_radiation_wavelength 0.71073
_diffrn_reflns_av_R_equivalents 0.0573
_diffrn_reflns_av_sigmaI/netI 0.0846
_diffrn_reflns_limit_h_max 29
_diffrn_reflns_limit_h_min -29
_diffrn_reflns_limit_k_max 15
_diffrn_reflns_limit_k_min -26
_diffrn_reflns_limit_l_max 26
_diffrn_reflns_limit_l_min -25
_diffrn_reflns_number 25556
_diffrn_reflns_theta_full 28.59
_diffrn_reflns_theta_max 28.59
_diffrn_reflns_theta_min 1.37
_exptl_absorpt_coefficient_mu 0.942
_exptl_crystal_density_diffrn 1.572
_exptl_crystal_density_method 'not measured'
_exptl_crystal_F_000 4240
_refine_diff_density_max 0.704
_refine_diff_density_min -0.485
_refine_diff_density_rms 0.091
_refine_ls_extinction_method none
_refine_ls_goodness_of_fit_ref 1.042
_refine_ls_hydrogen_treatment mixed
_refine_ls_matrix_type full
_refine_ls_number_parameters 633
_refine_ls_number_reflns 10262
_refine_ls_number_restraints 0
_refine_ls_restrained_S_all 1.042
_refine_ls_R_factor_all 0.1182
_refine_ls_R_factor_gt 0.0610
_refine_ls_shift/su_max 0.001
_refine_ls_shift/su_mean 0.000
_refine_ls_structure_factor_coef Fsqd
_refine_ls_weighting_details 'calc w=1/[\s^2^(Fo^2^)+(0.0705P)^2^+19.5494P] where P=(Fo^2^+2Fc^2^)/3'
_refine_ls_weighting_scheme calc
_refine_ls_wR_factor_gt 0.1583
_refine_ls_wR_factor_ref 0.1780
_reflns_number_gt 5904
_reflns_number_total 10262
_reflns_threshold_expression >2sigma(I)
_cod_data_source_file ic049030jsi20041203_023532.cif
_cod_data_source_block 2
_cod_depositor_comments
;
The following automatic conversions were performed:

data name '_atom_site_symetry_multiplicity' was replaced with
'_atom_site_symmetry_multiplicity' as specified in the replacement
file 'data/replacement-values/replacement_tags.lst'.

Automatic conversion script
Id: cif_correct_tags 9268 2022-04-12 08:56:07Z antanas 
;
_cod_database_code 4308484

loop_
_symmetry_equiv_pos_as_xyz
'x, y, z'
'-x, y, -z+1/2'
'x+1/2, y+1/2, z'
'-x+1/2, y+1/2, -z+1/2'
'-x, -y, -z'
'x, -y, z-1/2'
'-x+1/2, -y+1/2, -z'
'x+1/2, -y+1/2, z-1/2'

loop_
_atom_site_label
_atom_site_type_symbol
_atom_site_fract_x
_atom_site_fract_y
_atom_site_fract_z
_atom_site_U_iso_or_equiv
_atom_site_adp_type
_atom_site_occupancy
_atom_site_symmetry_multiplicity
_atom_site_calc_flag
_atom_site_refinement_flags
_atom_site_disorder_assembly
_atom_site_disorder_group
Ni1 Ni 0.14128(2) 0.38749(3) 0.89489(3) 0.02452(15) Uani 1 1 d . . .
Ni2 Ni 0.35670(2) 0.60897(3) 0.09244(3) 0.02404(15) Uani 1 1 d . . .
N1 N 0.04900(16) 0.3929(2) 0.89676(18) 0.0310(9) Uani 1 1 d . . .
N2 N 0.23536(16) 0.89639(19) 0.90171(17) 0.0285(8) Uani 1 1 d . . .
N3 N 0.23392(16) 0.3842(2) 0.89326(18) 0.0299(8) Uani 1 1 d . . .
N4 N 0.04954(15) 0.89075(19) 0.90343(17) 0.0278(8) Uani 1 1 d . . .
N8 N 0.2089(2) 0.6397(3) -0.3705(2) 0.0520(13) Uani 1 1 d . . .
N9 N 0.33051(17) 0.6220(2) -0.01436(18) 0.0318(9) Uani 1 1 d . . .
O1 O 0.14371(15) 0.49151(16) 0.91294(15) 0.0358(8) Uani 1 1 d . . .
O2 O 0.12561(13) 0.45190(15) 0.80823(14) 0.0298(7) Uani 1 1 d . . .
OW1 O 0.15091(15) 0.34572(17) 0.99235(15) 0.0377(8) Uani 1 1 d . . .
O3 O 0.12833(14) 0.30039(16) 0.84265(15) 0.0335(7) Uani 1 1 d . . .
O4 O 0.12439(13) 0.94621(15) 0.81050(15) 0.0304(7) Uani 1 1 d . . .
O5 O 0.14067(14) 0.99481(16) 0.91154(14) 0.0310(7) Uani 1 1 d . . .
O6 O 0.13981(15) 0.79865(16) 0.86695(17) 0.0369(8) Uani 1 1 d . . .
O7 O 0.1513(3) 0.2339(2) 0.9319(2) 0.125(3) Uani 1 1 d . . .
O8 O 0.0345(3) 1.2021(2) 0.6251(2) 0.0845(16) Uani 1 1 d . . .
H8 H 0.0194 1.2034 0.5830 0.127 Uiso 1 1 calc R . .
O9 O 0.0225(2) 1.0929(2) 0.61072(19) 0.0686(13) Uani 1 1 d . . .
O10 O 0.0567(3) 0.7169(2) 0.6348(2) 0.0864(17) Uani 1 1 d . . .
H10 H 0.0418 0.7210 0.5930 0.130 Uiso 1 1 calc R . .
O11 O 0.0433(2) 0.6084(2) 0.6135(2) 0.0786(15) Uani 1 1 d . . .
O12 O 0.1085(2) 0.73808(19) 0.94828(18) 0.0580(11) Uani 1 1 d . . .
OW2 O -0.0039(2) 0.2560(2) 1.00521(19) 0.0724(14) Uani 1 1 d . . .
C1 C 0.0091(2) 0.3779(3) 0.8408(2) 0.0549(17) Uani 1 1 d . . .
H1 H 0.0241 0.3641 0.8005 0.066 Uiso 1 1 calc R . .
C2 C 0.0273(2) 0.4114(3) 0.9518(2) 0.0431(13) Uani 1 1 d . . .
H2 H 0.0547 0.4226 0.9922 0.052 Uiso 1 1 calc R . .
C3 C -0.0527(2) 0.3812(3) 0.8379(3) 0.0532(16) Uani 1 1 d . . .
H3 H -0.0791 0.3710 0.7963 0.064 Uiso 1 1 calc R . .
C4 C -0.0337(2) 0.4153(3) 0.9537(3) 0.0458(14) Uani 1 1 d . . .
H4 H -0.0474 0.4288 0.9949 0.055 Uiso 1 1 calc R . .
C5 C -0.0751(2) 0.3993(3) 0.8952(2) 0.0332(11) Uani 1 1 d . . .
C6 C -0.14070(19) 0.4001(2) 0.8958(2) 0.0297(10) Uani 1 1 d . . .
C7 C -0.1818(2) 0.3640(3) 0.8484(2) 0.0399(12) Uani 1 1 d . . .
H7 H -0.1677 0.3393 0.8129 0.048 Uiso 1 1 calc R . .
C8 C -0.1648(2) 0.4352(3) 0.9452(2) 0.0352(11) Uani 1 1 d . . .
H8 H -0.1394 0.4612 0.9784 0.042 Uiso 1 1 calc R . .
C9 C -0.2419(2) 0.3640(2) 0.8528(2) 0.0333(11) Uani 1 1 d . . .
H9 H -0.2686 0.3397 0.8193 0.040 Uiso 1 1 calc R . .
C10 C -0.2254(2) 0.4326(3) 0.9462(2) 0.0353(11) Uani 1 1 d . . .
H10 H -0.2408 0.4578 0.9803 0.042 Uiso 1 1 calc R . .
C11 C 0.2555(2) 0.3964(3) 0.8357(2) 0.0348(11) Uani 1 1 d . . .
H11 H 0.2276 0.4040 0.7946 0.042 Uiso 1 1 calc R . .
C12 C 0.2744(2) 0.3704(3) 0.9482(3) 0.0523(16) Uani 1 1 d . . .
H12 H 0.2603 0.3596 0.9899 0.063 Uiso 1 1 calc R . .
C13 C 0.3158(2) 0.3986(3) 0.8319(2) 0.0357(11) Uani 1 1 d . . .
H13 H 0.3287 0.4079 0.7891 0.043 Uiso 1 1 calc R . .
C14 C 0.3356(2) 0.3707(3) 0.9491(3) 0.0541(17) Uani 1 1 d . . .
H14 H 0.3621 0.3595 0.9902 0.065 Uiso 1 1 calc R . .
C15 C 0.35826(19) 0.3870(2) 0.8911(2) 0.0298(10) Uani 1 1 d . . .
C16 C 0.42391(19) 0.3906(2) 0.8933(2) 0.0306(10) Uani 1 1 d . . .
C17 C 0.4505(2) 0.3744(3) 0.8382(2) 0.0416(13) Uani 1 1 d . . .
H17 H 0.4266 0.3634 0.7952 0.050 Uiso 1 1 calc R . .
C18 C 0.4616(2) 0.4092(3) 0.9532(3) 0.0513(16) Uani 1 1 d . . .
H18 H 0.4452 0.4222 0.9928 0.062 Uiso 1 1 calc R . .
C19 C 0.5125(2) 0.3741(3) 0.8454(2) 0.0430(14) Uani 1 1 d . . .
H19 H 0.5302 0.3613 0.8066 0.052 Uiso 1 1 calc R . .
C20 C 0.5232(2) 0.4088(3) 0.9550(2) 0.0475(15) Uani 1 1 d . . .
H20 H 0.5480 0.4225 0.9965 0.057 Uiso 1 1 calc R . .
C21 C 0.3354(2) 0.4286(2) 1.4429(2) 0.0338(11) Uani 1 1 d . . .
H21 H 0.3553 0.4680 1.4611 0.041 Uiso 1 1 calc R . .
C22 C 0.3016(2) 0.3236(3) 1.4584(2) 0.0386(12) Uani 1 1 d . . .
H22 H 0.2980 0.2868 1.4880 0.046 Uiso 1 1 calc R . .
C23 C 0.3128(2) 0.4261(3) 1.3738(2) 0.0362(11) Uani 1 1 d . . .
H23 H 0.3181 0.4630 1.3451 0.043 Uiso 1 1 calc R . .
C24 C 0.2766(2) 0.3182(3) 1.3896(2) 0.0400(12) Uani 1 1 d . . .
H24 H 0.2556 0.2788 1.3729 0.048 Uiso 1 1 calc R . .
C25 C 0.2822(2) 0.3701(2) 1.3454(2) 0.0322(11) Uani 1 1 d . . .
C26 C 0.2567(2) 0.3665(3) 1.2703(2) 0.0351(11) Uani 1 1 d . . .
C27 C 0.2402(2) 0.4227(3) 1.2327(3) 0.0490(14) Uani 1 1 d . . .
H27 H 0.2453 0.4653 1.2541 0.059 Uiso 1 1 calc R . .
C28 C 0.2488(2) 0.3064(3) 1.2358(3) 0.0488(14) Uani 1 1 d . . .
H28 H 0.2594 0.2657 1.2594 0.059 Uiso 1 1 calc R . .
C29 C 0.2161(3) 0.4175(3) 1.1631(3) 0.0561(16) Uani 1 1 d . . .
H29 H 0.2042 0.4573 1.1384 0.067 Uiso 1 1 calc R . .
C30 C 0.2250(3) 0.3064(3) 1.1659(3) 0.0565(16) Uani 1 1 d . . .
H30 H 0.2200 0.2646 1.1429 0.068 Uiso 1 1 calc R . .
C31 C 0.1284(2) 0.5006(2) 0.8491(2) 0.0290(10) Uani 1 1 d . . .
C32 C 0.1138(2) 0.5689(2) 0.8220(2) 0.0311(10) Uani 1 1 d . . .
C33 C 0.1212(2) 0.6233(2) 0.8663(2) 0.0314(11) Uani 1 1 d . . .
H33 H 0.1333 0.6163 0.9144 0.038 Uiso 1 1 calc R . .
C34 C 0.0922(2) 0.5789(3) 0.7525(2) 0.0366(11) Uani 1 1 d . . .
H34 H 0.0847 0.5419 0.7221 0.044 Uiso 1 1 calc R . .
C35 C 0.1113(2) 0.6878(2) 0.8412(2) 0.0325(11) Uani 1 1 d . . .
C36 C 0.0815(2) 0.6434(3) 0.7275(2) 0.0388(12) Uani 1 1 d . . .
C37 C 0.0923(2) 0.6972(3) 0.7713(2) 0.0408(12) Uani 1 1 d . . .
H37 H 0.0868 0.7411 0.7533 0.049 Uiso 1 1 calc R . .
C38 C 0.1202(2) 0.7455(3) 0.8901(2) 0.0352(11) Uani 1 1 d . . .
C39 C 0.0583(3) 0.6528(3) 0.6519(3) 0.0513(15) Uani 1 1 d . . .
C40 C 0.1329(3) 0.2442(3) 0.8704(2) 0.0454(14) Uani 1 1 d . . .
C41 C 0.1161(2) 0.1843(2) 0.8258(2) 0.0331(11) Uani 1 1 d . . .
C42 C 0.1278(2) 0.1212(2) 0.8533(2) 0.0335(11) Uani 1 1 d . . .
H42 H 0.1464 0.1167 0.9001 0.040 Uiso 1 1 calc R . .
C43 C 0.0870(2) 0.1902(2) 0.7579(2) 0.0327(11) Uani 1 1 d . . .
H43 H 0.0779 0.2332 0.7384 0.039 Uiso 1 1 calc R . .
C44 C 0.1130(2) 0.0646(2) 0.8142(2) 0.0280(10) Uani 1 1 d . . .
C45 C 0.0712(2) 0.1341(3) 0.7188(2) 0.0336(11) Uani 1 1 d . . .
C46 C 0.0837(2) 0.0707(2) 0.7462(2) 0.0307(10) Uani 1 1 d . . .
H46 H 0.0724 0.0322 0.7190 0.037 Uiso 1 1 calc R . .
C47 C 0.12669(19) -0.0019(2) 0.8467(2) 0.0276(10) Uani 1 1 d . . .
C48 C 0.0401(3) 0.1392(3) 0.6457(2) 0.0451(13) Uani 1 1 d . . .

loop_
_atom_site_aniso_label
_atom_site_aniso_U_11
_atom_site_aniso_U_22
_atom_site_aniso_U_33
_atom_site_aniso_U_23
_atom_site_aniso_U_13
_atom_site_aniso_U_12
Ni1 0.0246(3) 0.0240(3) 0.0241(3) 0.0004(2) 0.0012(2) 0.0003(2)
Ni2 0.0245(3) 0.0218(3) 0.0250(3) 0.0005(2) 0.0019(2) 0.0008(2)
N1 0.025(2) 0.040(3) 0.0279(18) 0.0022(17) 0.0046(14) 0.0035(17)
N2 0.027(2) 0.031(2) 0.0274(18) 0.0011(16) 0.0029(14) 0.0043(16)
N3 0.027(2) 0.034(2) 0.0276(18) 0.0013(16) 0.0029(14) 0.0017(17)
N4 0.0246(19) 0.032(2) 0.0271(18) 0.0025(16) 0.0043(14) 0.0029(16)
N8 0.060(3) 0.065(4) 0.027(2) 0.001(2) -0.004(2) 0.004(3)
N9 0.030(2) 0.036(3) 0.0281(18) 0.0011(17) 0.0018(15) 0.0007(17)
O1 0.051(2) 0.0249(19) 0.0287(16) -0.0026(13) -0.0026(14) 0.0015(15)
O2 0.0361(18) 0.0221(18) 0.0300(16) -0.0022(13) 0.0016(13) 0.0000(14)
OW1 0.043(2) 0.041(2) 0.0278(16) 0.0061(14) 0.0033(14) -0.0002(16)
O3 0.0402(19) 0.026(2) 0.0338(17) 0.0025(14) 0.0038(14) -0.0012(15)
O4 0.0370(18) 0.0239(18) 0.0297(16) -0.0022(13) 0.0034(13) -0.0015(14)
O5 0.0417(19) 0.0265(19) 0.0234(15) 0.0000(12) 0.0008(13) 0.0004(14)
O6 0.0402(19) 0.025(2) 0.047(2) -0.0045(15) 0.0118(15) -0.0018(15)
O7 0.296(8) 0.029(3) 0.030(2) 0.0017(19) -0.029(3) -0.003(4)
O8 0.138(5) 0.064(3) 0.040(2) 0.018(2) -0.021(3) 0.003(3)
O9 0.090(3) 0.076(3) 0.034(2) -0.007(2) -0.010(2) -0.002(3)
O10 0.146(5) 0.057(3) 0.045(3) 0.013(2) -0.017(3) 0.011(3)
O11 0.126(4) 0.065(3) 0.036(2) -0.008(2) -0.012(2) 0.005(3)
O12 0.095(3) 0.041(2) 0.039(2) -0.0045(17) 0.014(2) -0.013(2)
OW2 0.092(3) 0.080(4) 0.042(2) -0.011(2) 0.004(2) -0.017(3)
C1 0.028(3) 0.108(5) 0.028(2) -0.012(3) 0.0007(19) 0.005(3)
C2 0.038(3) 0.059(4) 0.032(2) -0.012(2) 0.003(2) -0.004(3)
C3 0.030(3) 0.098(5) 0.030(2) -0.011(3) -0.002(2) 0.000(3)
C4 0.030(3) 0.072(4) 0.036(3) -0.019(3) 0.008(2) 0.001(3)
C5 0.028(2) 0.043(3) 0.030(2) 0.003(2) 0.0060(18) 0.002(2)
C6 0.027(2) 0.035(3) 0.027(2) 0.0008(18) 0.0040(17) 0.0011(19)
C7 0.037(3) 0.048(3) 0.034(2) -0.009(2) 0.004(2) 0.002(2)
C8 0.030(2) 0.043(3) 0.031(2) -0.009(2) 0.0010(18) -0.004(2)
C9 0.029(2) 0.037(3) 0.033(2) -0.007(2) 0.0017(18) -0.001(2)
C10 0.033(3) 0.039(3) 0.035(2) -0.006(2) 0.0102(19) 0.001(2)
C11 0.024(2) 0.053(4) 0.026(2) 0.001(2) -0.0014(17) 0.005(2)
C12 0.034(3) 0.091(5) 0.032(3) 0.016(3) 0.007(2) 0.000(3)
C13 0.033(3) 0.046(3) 0.027(2) 0.002(2) 0.0045(18) -0.001(2)
C14 0.034(3) 0.095(5) 0.031(3) 0.017(3) -0.001(2) 0.000(3)
C15 0.022(2) 0.035(3) 0.032(2) 0.003(2) 0.0017(16) -0.001(2)
C16 0.027(2) 0.036(3) 0.028(2) 0.004(2) 0.0031(17) -0.001(2)
C17 0.032(3) 0.062(4) 0.029(2) -0.007(2) -0.0008(19) -0.006(2)
C18 0.032(3) 0.092(5) 0.030(3) -0.011(3) 0.007(2) -0.003(3)
C19 0.029(3) 0.069(4) 0.032(2) -0.012(2) 0.0076(19) -0.004(2)
C20 0.033(3) 0.081(5) 0.026(2) -0.008(2) -0.0029(19) -0.001(3)
C21 0.035(3) 0.032(3) 0.032(2) -0.002(2) -0.0002(19) -0.005(2)
C22 0.048(3) 0.032(3) 0.032(2) 0.006(2) -0.002(2) -0.010(2)
C23 0.042(3) 0.036(3) 0.029(2) 0.001(2) 0.0021(19) -0.005(2)
C24 0.052(3) 0.031(3) 0.032(2) -0.005(2) -0.008(2) -0.005(2)
C25 0.033(3) 0.037(3) 0.025(2) 0.0009(18) -0.0011(18) 0.002(2)
C26 0.035(3) 0.040(3) 0.027(2) -0.001(2) -0.0021(19) -0.004(2)
C27 0.064(4) 0.045(4) 0.034(3) 0.002(2) -0.005(2) -0.002(3)
C28 0.064(4) 0.043(4) 0.035(3) -0.001(2) -0.006(2) 0.001(3)
C29 0.069(4) 0.057(4) 0.036(3) 0.014(3) -0.011(3) -0.002(3)
C30 0.077(4) 0.055(4) 0.032(3) -0.009(3) -0.007(3) -0.004(3)
C31 0.032(2) 0.026(3) 0.028(2) -0.0001(19) 0.0027(18) -0.001(2)
C32 0.033(3) 0.027(3) 0.032(2) -0.0003(19) -0.0002(18) 0.001(2)
C33 0.033(3) 0.026(3) 0.033(2) -0.0001(18) 0.0006(18) -0.0005(19)
C34 0.047(3) 0.029(3) 0.030(2) -0.001(2) -0.004(2) -0.002(2)
C35 0.036(3) 0.024(3) 0.037(2) -0.0001(19) 0.0032(19) -0.002(2)
C36 0.045(3) 0.034(3) 0.034(3) 0.002(2) -0.004(2) 0.007(2)
C37 0.054(3) 0.028(3) 0.038(3) 0.008(2) 0.002(2) 0.007(2)
C38 0.034(3) 0.032(3) 0.037(3) -0.001(2) -0.0012(19) 0.002(2)
C39 0.070(4) 0.048(4) 0.032(3) 0.005(3) -0.003(3) 0.008(3)
C40 0.076(4) 0.028(3) 0.030(3) 0.002(2) 0.002(2) -0.003(3)
C41 0.046(3) 0.025(3) 0.027(2) -0.0010(18) 0.0034(19) -0.003(2)
C42 0.048(3) 0.026(3) 0.026(2) 0.0013(18) 0.0028(19) 0.001(2)
C43 0.043(3) 0.025(3) 0.030(2) 0.0074(19) 0.0043(19) 0.004(2)
C44 0.035(3) 0.022(3) 0.027(2) 0.0019(18) 0.0047(17) 0.0004(19)
C45 0.038(3) 0.033(3) 0.029(2) 0.0021(19) 0.0031(19) 0.005(2)
C46 0.037(3) 0.030(3) 0.024(2) -0.0021(18) 0.0027(18) 0.001(2)
C47 0.028(2) 0.028(3) 0.027(2) 0.0005(18) 0.0043(17) 0.0006(19)
C48 0.054(3) 0.052(4) 0.026(2) 0.004(2) -0.003(2) 0.004(3)

loop_
_atom_type_symbol
_atom_type_description
_atom_type_scat_dispersion_real
_atom_type_scat_dispersion_imag
_atom_type_scat_source
C C 0.0033 0.0016 'International Tables Vol C Tables 4.2.6.8 and 6.1.1.4'
N N 0.0061 0.0033 'International Tables Vol C Tables 4.2.6.8 and 6.1.1.4'
O O 0.0106 0.0060 'International Tables Vol C Tables 4.2.6.8 and 6.1.1.4'
Ni Ni 0.3393 1.1124 'International Tables Vol C Tables 4.2.6.8 and 6.1.1.4'
H H 0.0000 0.0000 'International Tables Vol C Tables 4.2.6.8 and 6.1.1.4'

loop_
_geom_angle_atom_site_label_1
_geom_angle_atom_site_label_2
_geom_angle_atom_site_label_3
_geom_angle
_geom_angle_site_symmetry_1
_geom_angle_site_symmetry_3
_geom_angle_publ_flag
O3 Ni1 OW1 95.98(13) . . ?
O3 Ni1 N1 89.52(14) . . ?
OW1 Ni1 N1 87.73(14) . . ?
O3 Ni1 N3 91.55(14) . . ?
OW1 Ni1 N3 92.63(14) . . ?
N1 Ni1 N3 178.83(16) . . ?
O3 Ni1 O1 159.12(12) . . ?
OW1 Ni1 O1 104.40(13) . . ?
N1 Ni1 O1 86.82(14) . . ?
N3 Ni1 O1 92.01(14) . . ?
O3 Ni1 O2 97.35(12) . . ?
OW1 Ni1 O2 165.57(13) . . ?
N1 Ni1 O2 86.88(13) . . ?
N3 Ni1 O2 92.51(13) . . ?
O1 Ni1 O2 61.95(11) . . ?
O3 Ni1 C31 128.10(13) . . ?
OW1 Ni1 C31 134.93(14) . . ?
N1 Ni1 C31 84.18(15) . . ?
N3 Ni1 C31 94.78(15) . . ?
O1 Ni1 C31 31.05(12) . . ?
O2 Ni1 C31 31.03(12) . . ?
O6 Ni2 O5 159.11(12) 7_566 7_566 ?
O6 Ni2 N2 90.06(14) 7_566 7_566 ?
O5 Ni2 N2 89.15(14) 7_566 7_566 ?
O6 Ni2 N4 90.45(14) 7_566 7_566 ?
O5 Ni2 N4 88.26(14) 7_566 7_566 ?
N2 Ni2 N4 174.02(13) 7_566 7_566 ?
O6 Ni2 N9 105.52(15) 7_566 . ?
O5 Ni2 N9 95.27(13) 7_566 . ?
N2 Ni2 N9 86.61(14) 7_566 . ?
N4 Ni2 N9 98.99(14) 7_566 . ?
O6 Ni2 O4 97.54(12) 7_566 7_566 ?
O5 Ni2 O4 61.58(11) 7_566 7_566 ?
N2 Ni2 O4 88.90(12) 7_566 7_566 ?
N4 Ni2 O4 85.12(12) 7_566 7_566 ?
N9 Ni2 O4 156.50(14) . 7_566 ?
O6 Ni2 C47 128.22(14) 7_566 7_556 ?
O5 Ni2 C47 30.92(12) 7_566 7_556 ?
N2 Ni2 C47 90.14(14) 7_566 7_556 ?
N4 Ni2 C47 84.87(14) 7_566 7_556 ?
N9 Ni2 C47 126.17(15) . 7_556 ?
O4 Ni2 C47 30.71(12) 7_566 7_556 ?
C2 N1 C1 116.8(4) . . ?
C2 N1 Ni1 122.3(3) . . ?
C1 N1 Ni1 120.8(3) . . ?
C9 N2 C10 116.3(4) 3 3 ?
C9 N2 Ni2 120.9(3) 3 7_566 ?
C10 N2 Ni2 122.8(3) 3 7_566 ?
C11 N3 C12 115.8(4) . . ?
C11 N3 Ni1 120.8(3) . . ?
C12 N3 Ni1 123.4(3) . . ?
C20 N4 C19 115.5(4) 3_455 3_455 ?
C20 N4 Ni2 123.4(3) 3_455 7_566 ?
C19 N4 Ni2 121.1(3) 3_455 7_566 ?
C30 N8 C29 116.3(5) 6_564 6_564 ?
C21 N9 C22 117.0(4) 6_564 6_564 ?
C21 N9 Ni2 119.7(3) 6_564 . ?
C22 N9 Ni2 122.7(3) 6_564 . ?
C31 O1 Ni1 88.9(3) . . ?
C31 O2 Ni1 88.7(3) . . ?
C40 O3 Ni1 124.3(3) . . ?
C47 O4 Ni2 86.7(2) 1_565 7_566 ?
C47 O5 Ni2 91.0(3) 1_565 7_566 ?
C38 O6 Ni2 128.7(3) . 7_566 ?
N1 C1 C3 124.1(5) . . ?
N1 C2 C4 123.0(4) . . ?
C5 C3 C1 119.0(4) . . ?
C2 C4 C5 120.0(4) . . ?
C3 C5 C4 117.2(4) . . ?
C3 C5 C6 121.0(4) . . ?
C4 C5 C6 121.8(4) . . ?
C8 C6 C7 116.0(4) . . ?
C8 C6 C5 121.2(4) . . ?
C7 C6 C5 122.8(4) . . ?
C9 C7 C6 120.7(4) . . ?
C10 C8 C6 119.8(4) . . ?
N2 C9 C7 123.0(4) 3_445 . ?
N2 C10 C8 124.2(4) 3_445 . ?
N3 C11 C13 123.7(4) . . ?
N3 C12 C14 124.5(5) . . ?
C11 C13 C15 119.9(4) . . ?
C15 C14 C12 120.0(4) . . ?
C14 C15 C13 115.9(4) . . ?
C14 C15 C16 119.8(4) . . ?
C13 C15 C16 124.3(4) . . ?
C17 C16 C18 116.8(4) . . ?
C17 C16 C15 122.3(4) . . ?
C18 C16 C15 120.8(4) . . ?
C16 C17 C19 119.3(4) . . ?
C20 C18 C16 119.7(5) . . ?
N4 C19 C17 124.4(4) 3_545 . ?
N4 C20 C18 124.2(4) 3_545 . ?
N9 C21 C23 122.7(5) 6_567 . ?
N9 C22 C24 123.3(5) 6_567 . ?
C21 C23 C25 120.6(5) . . ?
C25 C24 C22 119.6(5) . . ?
C24 C25 C23 116.8(4) . . ?
C24 C25 C26 121.7(5) . . ?
C23 C25 C26 121.5(4) . . ?
C27 C26 C28 117.0(5) . . ?
C27 C26 C25 121.4(5) . . ?
C28 C26 C25 121.6(5) . . ?
C26 C27 C29 119.9(6) . . ?
C26 C28 C30 118.9(5) . . ?
N8 C29 C27 123.5(6) 6_567 . ?
N8 C30 C28 124.4(6) 6_567 . ?
O2 C31 O1 120.0(4) . . ?
O2 C31 C32 120.1(4) . . ?
O1 C31 C32 119.9(4) . . ?
O2 C31 Ni1 60.3(2) . . ?
O1 C31 Ni1 60.1(2) . . ?
C32 C31 Ni1 174.1(3) . . ?
C34 C32 C33 119.4(4) . . ?
C34 C32 C31 120.4(4) . . ?
C33 C32 C31 120.2(4) . . ?
C32 C33 C35 120.9(4) . . ?
C32 C34 C36 119.7(4) . . ?
C37 C35 C33 119.0(4) . . ?
C37 C35 C38 121.3(4) . . ?
C33 C35 C38 119.7(4) . . ?
C37 C36 C34 120.3(4) . . ?
C37 C36 C39 121.1(5) . . ?
C34 C36 C39 118.6(5) . . ?
C36 C37 C35 120.6(5) . . ?
O12 C38 O6 125.3(5) . . ?
O12 C38 C35 118.6(5) . . ?
O6 C38 C35 116.0(4) . . ?
O11 C39 O10 125.2(5) . . ?
O11 C39 C36 123.6(6) . . ?
O10 C39 C36 111.2(5) . . ?
O7 C40 O3 124.8(5) . . ?
O7 C40 C41 116.9(5) . . ?
O3 C40 C41 118.2(4) . . ?
C42 C41 C43 118.8(4) . . ?
C42 C41 C40 119.4(4) . . ?
C43 C41 C40 121.7(4) . . ?
C44 C42 C41 121.4(4) . . ?
C45 C43 C41 120.2(4) . . ?
C42 C44 C46 119.7(4) . . ?
C42 C44 C47 118.9(4) . . ?
C46 C44 C47 121.4(4) . . ?
C43 C45 C46 121.0(4) . . ?
C43 C45 C48 121.2(5) . . ?
C46 C45 C48 117.8(5) . . ?
C45 C46 C44 118.9(4) . . ?
O4 C47 O5 120.6(4) 1_545 1_545 ?
O4 C47 C44 120.8(4) 1_545 . ?
O5 C47 C44 118.6(4) 1_545 . ?
O4 C47 Ni2 62.6(2) 1_545 7_556 ?
O5 C47 Ni2 58.1(2) 1_545 7_556 ?
C44 C47 Ni2 174.9(3) . 7_556 ?
O9 C48 O8 124.3(5) 1_545 1_545 ?
O9 C48 C45 124.4(5) 1_545 . ?
O8 C48 C45 111.3(5) 1_545 . ?

loop_
_geom_bond_atom_site_label_1
_geom_bond_atom_site_label_2
_geom_bond_distance
_geom_bond_site_symmetry_2
_geom_bond_publ_flag
Ni1 O3 2.022(3) . ?
Ni1 OW1 2.067(3) . ?
Ni1 N1 2.085(4) . ?
Ni1 N3 2.091(4) . ?
Ni1 O1 2.115(3) . ?
Ni1 O2 2.119(3) . ?
Ni1 C31 2.440(5) . ?
Ni2 O6 2.013(3) 7_566 ?
Ni2 O5 2.084(3) 7_566 ?
Ni2 N2 2.096(4) 7_566 ?
Ni2 N4 2.098(3) 7_566 ?
Ni2 N9 2.100(4) . ?
Ni2 O4 2.184(3) 7_566 ?
Ni2 C47 2.455(5) 7_556 ?
N1 C2 1.308(6) . ?
N1 C1 1.335(6) . ?
N2 C9 1.327(6) 3 ?
N2 C10 1.348(6) 3 ?
N2 Ni2 2.096(4) 7_566 ?
N3 C11 1.323(6) . ?
N3 C12 1.324(6) . ?
N4 C20 1.304(6) 3_455 ?
N4 C19 1.340(6) 3_455 ?
N4 Ni2 2.098(3) 7_566 ?
N8 C30 1.314(7) 6_564 ?
N8 C29 1.320(7) 6_564 ?
N9 C21 1.332(6) 6_564 ?
N9 C22 1.337(6) 6_564 ?
O1 C31 1.259(5) . ?
O2 C31 1.258(5) . ?
O3 C40 1.249(6) . ?
O4 C47 1.256(5) 1_565 ?
O4 Ni2 2.184(3) 7_566 ?
O5 C47 1.262(5) 1_565 ?
O5 Ni2 2.084(3) 7_566 ?
O6 C38 1.267(6) . ?
O6 Ni2 2.013(3) 7_566 ?
O7 C40 1.228(6) . ?
O8 C48 1.325(7) 1_565 ?
O9 C48 1.183(7) 1_565 ?
O10 C39 1.326(7) . ?
O11 C39 1.180(7) . ?
O12 C38 1.221(6) . ?
C1 C3 1.386(7) . ?
C2 C4 1.381(7) . ?
C3 C5 1.354(7) . ?
C4 C5 1.393(6) . ?
C5 C6 1.478(6) . ?
C6 C8 1.378(6) . ?
C6 C7 1.401(6) . ?
C7 C9 1.370(7) . ?
C8 C10 1.369(6) . ?
C9 N2 1.327(6) 3_445 ?
C10 N2 1.348(6) 3_445 ?
C11 C13 1.371(6) . ?
C12 C14 1.374(7) . ?
C13 C15 1.400(6) . ?
C14 C15 1.359(6) . ?
C15 C16 1.473(6) . ?
C16 C17 1.356(6) . ?
C16 C18 1.384(6) . ?
C17 C19 1.381(7) . ?
C18 C20 1.380(7) . ?
C19 N4 1.340(6) 3_545 ?
C20 N4 1.304(6) 3_545 ?
C21 N9 1.332(6) 6_567 ?
C21 C23 1.370(6) . ?
C22 N9 1.337(6) 6_567 ?
C22 C24 1.380(6) . ?
C23 C25 1.384(7) . ?
C24 C25 1.374(7) . ?
C25 C26 1.495(6) . ?
C26 C27 1.364(7) . ?
C26 C28 1.381(7) . ?
C27 C29 1.389(7) . ?
C28 C30 1.388(7) . ?
C29 N8 1.320(7) 6_567 ?
C30 N8 1.314(7) 6_567 ?
C31 C32 1.488(6) . ?
C32 C34 1.386(6) . ?
C32 C33 1.387(6) . ?
C33 C35 1.389(6) . ?
C34 C36 1.390(7) . ?
C35 C37 1.383(6) . ?
C35 C38 1.496(7) . ?
C36 C37 1.376(7) . ?
C36 C39 1.503(7) . ?
C40 C41 1.497(7) . ?
C41 C42 1.384(6) . ?
C41 C43 1.393(6) . ?
C42 C44 1.379(6) . ?
C43 C45 1.375(6) . ?
C44 C46 1.394(6) . ?
C44 C47 1.490(6) . ?
C45 C46 1.391(6) . ?
C45 C48 1.495(6) . ?
C47 O4 1.256(5) 1_545 ?
C47 O5 1.262(5) 1_545 ?
C47 Ni2 2.455(5) 7_556 ?
C48 O9 1.183(7) 1_545 ?
C48 O8 1.325(7) 1_545 ?
